data_2003636
loop_
_publ_author_name
'Brown, S. D.'
'Burgess, J.'
'Fawcett, J.'
'Parsons, S. A.'
'Russell, D. R.'
'Waltham, E.'

_publ_section_title
;
 Three Polymorphic Forms of 2-Ethyl-3-hydroxy-4-pyranone (Ethyl Maltol)
;
_journal_issue 7
_journal_name_full 'Acta Crystallographica Section C'
_journal_page_first 1335
_journal_page_last 1338
_journal_paper_doi 10.1107/S010827019401423X
_journal_volume 51
_journal_year 1995
_chemical_compound_source 'see text'
_chemical_formula_sum 'C7 H8 O3'
_chemical_formula_weight 140.1
_space_group_IT_number 2
_symmetry_space_group_name_Hall '-P 1'
_symmetry_space_group_name_H-M 'P -1'
_atom_type_scat_source IntTabC
_cell_angle_alpha 62.13(1)
_cell_angle_beta 68.28(1)
_cell_angle_gamma 76.39(1)
_cell_formula_units_Z 2
_cell_length_a 7.144(3)
_cell_length_b 7.641(2)
_cell_length_c 7.700(4)
_cell_measurement_reflns_used 19
_cell_measurement_temperature 293
_cell_measurement_theta_max 12.4
_cell_measurement_theta_min 5.5
_cell_volume 344.2(3)
_diffrn_measurement_device 'Siemens P4'
_diffrn_measurement_method \w
_diffrn_radiation_type MoK\a
_diffrn_radiation_wavelength 0.71073
_diffrn_reflns_av_R_equivalents 0.0182
_diffrn_reflns_limit_h_max 9
_diffrn_reflns_limit_h_min -1
_diffrn_reflns_limit_k_max 8
_diffrn_reflns_limit_k_min -8
_diffrn_reflns_limit_l_max 9
_diffrn_reflns_limit_l_min -9
_diffrn_reflns_number 1771
_diffrn_reflns_theta_max 27
_diffrn_standards_decay_% 2
_diffrn_standards_interval_count 100
_diffrn_standards_interval_time ?
_diffrn_standards_number 3
_exptl_absorpt_coefficient_mu 0.106
_exptl_absorpt_correction_T_max ?
_exptl_absorpt_correction_T_min ?
_exptl_absorpt_correction_type none
_exptl_crystal_colour colourless
_exptl_crystal_density_diffrn 1.352
_exptl_crystal_density_meas ?
_exptl_crystal_description plate
_exptl_crystal_size_max 0.58
_exptl_crystal_size_mid 0.41
_exptl_crystal_size_min 0.18
_exptl_crystal_size_rad ?
_refine_diff_density_max 0.19
_refine_diff_density_min 0.29
_refine_ls_extinction_coef ?
_refine_ls_extinction_method none
_refine_ls_goodness_of_fit_obs 1.10
_refine_ls_hydrogen_treatment noref
_refine_ls_number_parameters 91
_refine_ls_number_reflns 813
_refine_ls_R_factor_obs 0.0519
_refine_ls_shift/esd_max 0.002
_refine_ls_structure_factor_coef F
_refine_ls_weighting_details 'w = 1/[\s^2^(F)+0.0029F^2^]'
_refine_ls_weighting_scheme calc
_refine_ls_wR_factor_obs 0.0733
_reflns_number_observed 813
_reflns_number_total 1431
_reflns_observed_criterion F>4\s(F)
_cod_depositor_comments
;
The following automatic conversions were performed:

'_refine_ls_weighting_scheme' value '1/[\s^2^(F)+0.0029F^2^]' was
changed to 'calc'. New tag '_refine_ls_weighting_details' was
created. The value of the new tag was set to 'w =
1/[\s^2^(F)+0.0029F^2^]'.

Automatic conversion script
Id: cif_fix_values 3143 2015-03-26 13:38:13Z robertas 
;
_cod_database_code 2003636

loop_
_symmetry_equiv_pos_as_xyz
x,y,z
-x,-y,-z

loop_
_atom_site_label
_atom_site_fract_x
_atom_site_fract_y
_atom_site_fract_z
_atom_site_U_iso_or_equiv
O(1) .9536(3) .8984(3) .3314(3) 0.063(1)
O(2) .7702(3) .9633(3) .0471(3) 0.067(1)
O(3) .4772(3) .6941(3) .6553(3) 0.062(1)
C(1) .8409(6) .4850(5) .8339(5) 0.079(2)
C(2) .7483(5) .6929(5) .7665(4) 0.061(2)
C(3) .6675(4) .7501(4) .5920(4) 0.050(1)
C(4) .7665(4) .8418(4) .3888(4) 0.046(1)
C(5) .6765(4) .8810(4) .2331(4) 0.047(1)
C(6) .4766(4) .8202(4) .3112(5) 0.056(2)
C(7) .3878(4) .7337(5) .5117(5) 0.062(2)
H(1) 1.0354 .9178 .1914 0.080
H(1A) .8901 .4539 .9462 0.080
H(1B) .7414 .3954 .8782 0.080
H(1C) .9511 .4718 .7212 0.080
H(2B) .8228 .7950 .7292 0.080
H(2A) .6319 .7286 .8835 0.080
H(6) .4077 .8351 .2143 0.080
H(7) .2626 .6911 .5702 0.080
